data_2214402
loop_
_publ_author_name
'Butcher, Ray J.'
'Jasinski, Jerry P.'
'Yathirajan, H. S.'
'Bindya, S'
'Narayana, B.'

_publ_section_title
;
 1,5-Bis(3-bromothien-2-yl)-3-(2,3,5-trichlorophenyl)pentane-1,5-dione
;
_journal_coeditor_code TK2165
_journal_issue 7
_journal_name_full 'Acta Crystallographica Section E'
_journal_page_first o3330
_journal_page_last o3330
_journal_paper_doi 10.1107/S1600536807030589
_journal_volume 63
_journal_year 2007
_chemical_formula_iupac 'C19 H11 Br2 Cl3 O2 S2'
_chemical_formula_moiety 'C19 H11 Br2 Cl3 O2 S2'
_chemical_formula_sum 'C19 H11 Br2 Cl3 O2 S2'
_chemical_formula_weight 601.57
_chemical_name_systematic
;
1,5-Bis(3-bromothien-2-yl)-3-(2,3,5-trichlorophenyl)pentane-1,5-dione
;
_space_group_IT_number 14
_symmetry_cell_setting monoclinic
_symmetry_space_group_name_Hall '-P 2ybc'
_symmetry_space_group_name_H-M 'P 1 21/c 1'
_atom_sites_solution_hydrogens geom
_atom_sites_solution_primary direct
_atom_sites_solution_secondary difmap
_cell_angle_alpha 90
_cell_angle_beta 90.9820(10)
_cell_angle_gamma 90
_cell_formula_units_Z 4
_cell_length_a 9.1380(7)
_cell_length_b 16.0009(11)
_cell_length_c 14.2139(10)
_cell_measurement_reflns_used 8105
_cell_measurement_temperature 103
_cell_measurement_theta_max 30.7
_cell_measurement_theta_min 2.6
_cell_volume 2078.0(3)
_computing_cell_refinement APEX2
_computing_data_collection 'APEX2 (Bruker, 2006)'
_computing_data_reduction APEX2
_computing_molecular_graphics 'ORTEP-3 (Farrugia, 1997)'
_computing_publication_material 'SHELXTL (Bruker, 2000)'
_computing_structure_refinement 'SHELXL97 (Sheldrick, 1997)'
_computing_structure_solution 'SHELXS86 (Sheldrick, 1990)'
_diffrn_ambient_temperature 103
_diffrn_detector_area_resol_mean 0
_diffrn_measured_fraction_theta_full 0.992
_diffrn_measured_fraction_theta_max 0.928
_diffrn_measurement_device_type 'Bruker APEX2 CCD area-detector'
_diffrn_measurement_method '\f and \w'
_diffrn_radiation_monochromator graphite
_diffrn_radiation_source 'fine-focus sealed tube'
_diffrn_radiation_type MoK\a
_diffrn_radiation_wavelength 0.71073
_diffrn_reflns_av_R_equivalents 0.049
_diffrn_reflns_av_sigmaI/netI 0.040
_diffrn_reflns_limit_h_max 11
_diffrn_reflns_limit_h_min -13
_diffrn_reflns_limit_k_max 22
_diffrn_reflns_limit_k_min -21
_diffrn_reflns_limit_l_max 20
_diffrn_reflns_limit_l_min -19
_diffrn_reflns_number 23415
_diffrn_reflns_theta_full 25.0
_diffrn_reflns_theta_max 30.8
_diffrn_reflns_theta_min 1.9
_diffrn_standards_decay_% 0.01
_exptl_absorpt_coefficient_mu 4.502
_exptl_absorpt_correction_T_max 1
_exptl_absorpt_correction_T_min 0.418
_exptl_absorpt_correction_type multi-scan
_exptl_absorpt_process_details '(SADABS; Sheldrick, 2003)'
_exptl_crystal_colour colorless
_exptl_crystal_density_diffrn 1.923
_exptl_crystal_density_method 'not measured'
_exptl_crystal_description block
_exptl_crystal_F_000 1176
_exptl_crystal_size_max 0.47
_exptl_crystal_size_mid 0.36
_exptl_crystal_size_min 0.25
_refine_diff_density_max 1.11
_refine_diff_density_min -0.62
_refine_ls_extinction_method none
_refine_ls_goodness_of_fit_ref 1.04
_refine_ls_hydrogen_treatment constr
_refine_ls_matrix_type full
_refine_ls_number_parameters 253
_refine_ls_number_reflns 6056
_refine_ls_number_restraints 0
_refine_ls_restrained_S_all 1.04
_refine_ls_R_factor_all 0.044
_refine_ls_R_factor_gt 0.030
_refine_ls_shift/su_max 0.002
_refine_ls_shift/su_mean 0.000
_refine_ls_structure_factor_coef Fsqd
_refine_ls_weighting_details 'calc w = 1/[\s^2^(Fo^2^)+(0.0387P)^2^+0.0251P] where P=(Fo^2^+2Fc^2^)/3'
_refine_ls_weighting_scheme calc
_refine_ls_wR_factor_gt 0.068
_refine_ls_wR_factor_ref 0.073
_reflns_number_gt 4876
_reflns_number_total 6056
_reflns_threshold_expression I>2\s(I)
_cod_data_source_file tk2165.cif
_cod_data_source_block I
_cod_original_sg_symbol_H-M 'P 21/c'
_cod_database_code 2214402
_cod_database_fobs_code 2214402

loop_
_symmetry_equiv_pos_as_xyz
'x, y, z'
'-x, y+1/2, -z+1/2'
'-x, -y, -z'
'x, -y-1/2, z-1/2'

loop_
_atom_site_type_symbol
_atom_site_label
_atom_site_fract_x
_atom_site_fract_y
_atom_site_fract_z
_atom_site_U_iso_or_equiv
_atom_site_adp_type
_atom_site_calc_flag
_atom_site_refinement_flags
_atom_site_occupancy
Br Br1A 0.42307(3) 0.511785(13) 0.648516(14) 0.01881(6) Uani d . 1
Br Br1B 1.12651(2) 0.381058(14) 0.725489(16) 0.02260(7) Uani d . 1
Cl Cl1 0.70399(6) 0.05547(3) 0.60137(3) 0.01631(10) Uani d . 1
Cl Cl2 0.49719(6) -0.09934(3) 0.61154(3) 0.01831(11) Uani d . 1
Cl Cl3 0.04397(6) 0.09993(4) 0.69036(4) 0.02140(12) Uani d . 1
S S1A 0.21611(7) 0.38361(3) 0.40676(4) 0.01961(12) Uani d . 1
S S1B 0.83068(6) 0.25216(3) 0.91758(3) 0.01789(11) Uani d . 1
O O1A 0.41995(19) 0.25982(10) 0.47067(11) 0.0240(4) Uani d . 1
O O1B 0.83649(17) 0.30796(10) 0.64807(10) 0.0211(3) Uani d . 1
C C1 0.5688(2) 0.22485(12) 0.63890(13) 0.0131(4) Uani d . 1
H H1A 0.6381 0.2155 0.5862 0.016 Uiso calc R 1
C C2 0.4658(2) 0.15015(12) 0.64167(13) 0.0127(4) Uani d . 1
C C3 0.5207(2) 0.06961(12) 0.62640(13) 0.0126(4) Uani d . 1
C C4 0.4291(2) -0.00007(12) 0.63045(13) 0.0141(4) Uani d . 1
C C5 0.2823(2) 0.00884(13) 0.64963(14) 0.0161(4) Uani d . 1
H H5A 0.2197 -0.0385 0.6523 0.019 Uiso calc R 1
C C6 0.2289(2) 0.08842(13) 0.66489(14) 0.0148(4) Uani d . 1
C C7 0.3180(2) 0.15832(13) 0.66149(13) 0.0145(4) Uani d . 1
H H7A 0.2779 0.2121 0.6727 0.017 Uiso calc R 1
C C1A 0.4946(2) 0.30930(12) 0.62241(13) 0.0145(4) Uani d . 1
H H1AA 0.4241 0.3193 0.6733 0.017 Uiso calc R 1
H H1AB 0.5697 0.3539 0.6261 0.017 Uiso calc R 1
C C2A 0.4146(2) 0.31545(13) 0.52842(14) 0.0151(4) Uani d . 1
C C3A 0.3280(2) 0.39106(13) 0.50608(13) 0.0147(4) Uani d . 1
C C4A 0.3183(2) 0.47060(13) 0.54265(14) 0.0163(4) Uani d . 1
C C5A 0.2239(3) 0.52417(14) 0.49206(15) 0.0224(5) Uani d . 1
H H5AA 0.2060 0.5808 0.5085 0.027 Uiso calc R 1
C C6A 0.1615(3) 0.48482(15) 0.41672(17) 0.0247(5) Uani d . 1
H H6AA 0.0945 0.5110 0.3742 0.030 Uiso calc R 1
C C1B 0.6602(2) 0.22759(13) 0.73140(13) 0.0143(4) Uani d . 1
H H1BA 0.5994 0.2513 0.7819 0.017 Uiso calc R 1
H H1BB 0.6870 0.1698 0.7498 0.017 Uiso calc R 1
C C2B 0.7981(2) 0.27905(13) 0.72335(14) 0.0150(4) Uani d . 1
C C3B 0.8870(2) 0.29115(13) 0.80966(14) 0.0149(4) Uani d . 1
C C4B 1.0196(2) 0.33041(13) 0.82200(15) 0.0174(4) Uani d . 1
C C5B 1.0748(3) 0.32997(14) 0.91510(16) 0.0216(5) Uani d . 1
H H5BA 1.1645 0.3553 0.9342 0.026 Uiso calc R 1
C C6B 0.9842(3) 0.28887(15) 0.97444(16) 0.0236(5) Uani d . 1
H H6BA 1.0039 0.2815 1.0397 0.028 Uiso calc R 1

loop_
_atom_site_aniso_label
_atom_site_aniso_U_11
_atom_site_aniso_U_22
_atom_site_aniso_U_33
_atom_site_aniso_U_12
_atom_site_aniso_U_13
_atom_site_aniso_U_23
Br1A 0.02604(13) 0.01413(10) 0.01631(10) -0.00164(8) 0.00192(8) -0.00241(8)
Br1B 0.01341(12) 0.02203(12) 0.03247(12) -0.00257(9) 0.00378(9) 0.00598(9)
Cl1 0.0119(2) 0.0159(2) 0.0212(2) 0.00163(19) 0.00085(17) -0.00031(19)
Cl2 0.0222(3) 0.0106(2) 0.0221(2) 0.00047(19) -0.00084(19) -0.00063(18)
Cl3 0.0103(3) 0.0265(3) 0.0274(3) -0.0004(2) 0.00133(19) 0.0049(2)
S1A 0.0215(3) 0.0182(3) 0.0190(2) 0.0012(2) -0.0050(2) 0.0011(2)
S1B 0.0161(3) 0.0215(3) 0.0161(2) -0.0018(2) 0.00106(18) -0.0008(2)
O1A 0.0350(10) 0.0158(7) 0.0209(7) 0.0063(7) -0.0061(7) -0.0054(6)
O1B 0.0175(9) 0.0255(8) 0.0204(7) -0.0052(7) 0.0004(6) 0.0046(6)
C1 0.0133(10) 0.0112(9) 0.0148(8) -0.0010(8) -0.0004(7) 0.0005(7)
C2 0.0139(10) 0.0125(9) 0.0115(8) -0.0001(8) -0.0013(7) 0.0021(7)
C3 0.0100(10) 0.0139(9) 0.0138(8) -0.0003(8) -0.0011(7) 0.0008(7)
C4 0.0172(11) 0.0102(9) 0.0147(9) -0.0001(8) -0.0031(7) -0.0003(7)
C5 0.0169(11) 0.0152(10) 0.0161(9) -0.0060(8) -0.0038(8) 0.0017(8)
C6 0.0079(10) 0.0207(10) 0.0157(9) -0.0002(8) -0.0006(7) 0.0029(8)
C7 0.0147(11) 0.0135(9) 0.0152(9) 0.0013(8) -0.0005(7) 0.0005(8)
C1A 0.0151(11) 0.0123(9) 0.0159(9) 0.0004(8) -0.0005(7) 0.0010(8)
C2A 0.0149(11) 0.0133(9) 0.0172(9) -0.0007(8) 0.0006(7) 0.0015(8)
C3A 0.0141(11) 0.0150(9) 0.0150(9) -0.0017(8) 0.0027(7) 0.0029(8)
C4A 0.0188(11) 0.0156(10) 0.0145(9) 0.0000(8) 0.0022(7) 0.0009(8)
C5A 0.0266(13) 0.0172(11) 0.0233(10) 0.0065(9) 0.0021(9) 0.0012(9)
C6A 0.0229(13) 0.0224(11) 0.0287(11) 0.0076(10) -0.0026(9) 0.0056(10)
C1B 0.0124(10) 0.0136(9) 0.0169(9) -0.0014(8) -0.0002(7) 0.0009(8)
C2B 0.0121(10) 0.0122(9) 0.0208(9) 0.0021(8) 0.0003(7) -0.0004(8)
C3B 0.0128(11) 0.0140(9) 0.0178(9) -0.0010(8) 0.0021(7) -0.0024(8)
C4B 0.0143(11) 0.0156(10) 0.0223(10) 0.0006(8) 0.0017(8) -0.0014(8)
C5B 0.0157(12) 0.0213(11) 0.0276(11) -0.0024(9) -0.0037(9) -0.0046(9)
C6B 0.0236(13) 0.0282(12) 0.0188(9) -0.0005(10) -0.0044(8) -0.0061(9)

loop_
_atom_type_symbol
_atom_type_description
_atom_type_scat_dispersion_real
_atom_type_scat_dispersion_imag
_atom_type_scat_source
C C 0.0033 0.0016 'International Tables Vol C Tables 4.2.6.8 and 6.1.1.4'
H H 0.0000 0.0000 'International Tables Vol C Tables 4.2.6.8 and 6.1.1.4'
O O 0.0106 0.0060 'International Tables Vol C Tables 4.2.6.8 and 6.1.1.4'
S S 0.1246 0.1234 'International Tables Vol C Tables 4.2.6.8 and 6.1.1.4'
Cl Cl 0.1484 0.1585 'International Tables Vol C Tables 4.2.6.8 and 6.1.1.4'
Br Br -0.2901 2.4595 'International Tables Vol C Tables 4.2.6.8 and 6.1.1.4'

loop_
_geom_angle_atom_site_label_1
_geom_angle_atom_site_label_2
_geom_angle_atom_site_label_3
_geom_angle
C6A S1A C3A 92.10(11)
C6B S1B C3B 92.33(11)
C2 C1 C1A 115.15(17)
C2 C1 C1B 108.98(15)
C1A C1 C1B 109.70(16)
C2 C1 H1A 107.6
C1A C1 H1A 107.6
C1B C1 H1A 107.6
C7 C2 C3 118.00(19)
C7 C2 C1 122.32(18)
C3 C2 C1 119.65(19)
C4 C3 C2 120.77(19)
C4 C3 Cl1 119.11(16)
C2 C3 Cl1 120.12(16)
C5 C4 C3 120.71(19)
C5 C4 Cl2 118.63(16)
C3 C4 Cl2 120.66(17)
C4 C5 C6 118.25(19)
C4 C5 H5A 120.9
C6 C5 H5A 120.9
C5 C6 C7 122.0(2)
C5 C6 Cl3 118.43(17)
C7 C6 Cl3 119.62(17)
C6 C7 C2 120.31(19)
C6 C7 H7A 119.8
C2 C7 H7A 119.8
C2A C1A C1 113.50(16)
C2A C1A H1AA 108.9
C1 C1A H1AA 108.9
C2A C1A H1AB 108.9
C1 C1A H1AB 108.9
H1AA C1A H1AB 107.7
O1A C2A C3A 118.89(18)
O1A C2A C1A 121.68(19)
C3A C2A C1A 119.43(17)
C4A C3A C2A 135.45(19)
C4A C3A S1A 109.28(15)
C2A C3A S1A 115.17(15)
C3A C4A C5A 114.39(19)
C3A C4A Br1A 126.02(16)
C5A C4A Br1A 119.55(16)
C6A C5A C4A 111.5(2)
C6A C5A H5AA 124.3
C4A C5A H5AA 124.3
C5A C6A S1A 112.74(18)
C5A C6A H6AA 123.6
S1A C6A H6AA 123.6
C2B C1B C1 112.93(16)
C2B C1B H1BA 109.0
C1 C1B H1BA 109.0
C2B C1B H1BB 109.0
C1 C1B H1BB 109.0
H1BA C1B H1BB 107.8
O1B C2B C3B 121.1(2)
O1B C2B C1B 121.62(18)
C3B C2B C1B 117.21(17)
C4B C3B C2B 129.74(19)
C4B C3B S1B 108.96(15)
C2B C3B S1B 121.30(16)
C3B C4B C5B 114.8(2)
C3B C4B Br1B 124.89(16)
C5B C4B Br1B 120.35(17)
C6B C5B C4B 111.9(2)
C6B C5B H5BA 124.1
C4B C5B H5BA 124.1
C5B C6B S1B 112.07(17)
C5B C6B H6BA 124.0
S1B C6B H6BA 124.0

loop_
_geom_bond_atom_site_label_1
_geom_bond_atom_site_label_2
_geom_bond_distance
Br1A C4A 1.888(2)
Br1B C4B 1.881(2)
Cl1 C3 1.733(2)
Cl2 C4 1.728(2)
Cl3 C6 1.744(2)
S1A C6A 1.701(2)
S1A C3A 1.733(2)
S1B C6B 1.711(2)
S1B C3B 1.742(2)
O1A C2A 1.212(2)
O1B C2B 1.222(2)
C1 C2 1.523(3)
C1 C1A 1.528(3)
C1 C1B 1.546(3)
C1 H1A 1.0000
C2 C7 1.391(3)
C2 C3 1.401(3)
C3 C4 1.396(3)
C4 C5 1.381(3)
C5 C6 1.382(3)
C5 H5A 0.9500
C6 C7 1.385(3)
C7 H7A 0.9500
C1A C2A 1.515(3)
C1A H1AA 0.9900
C1A H1AB 0.9900
C2A C3A 1.478(3)
C3A C4A 1.378(3)
C4A C5A 1.405(3)
C5A C6A 1.359(3)
C5A H5AA 0.9500
C6A H6AA 0.9500
C1B C2B 1.512(3)
C1B H1BA 0.9900
C1B H1BB 0.9900
C2B C3B 1.473(3)
C3B C4B 1.373(3)
C4B C5B 1.408(3)
C5B C6B 1.361(3)
C5B H5BA 0.9500
C6B H6BA 0.9500

loop_
_geom_torsion_atom_site_label_1
_geom_torsion_atom_site_label_2
_geom_torsion_atom_site_label_3
_geom_torsion_atom_site_label_4
_geom_torsion
C1A C1 C2 C7 -22.0(3)
C1B C1 C2 C7 101.8(2)
C1A C1 C2 C3 159.82(17)
C1B C1 C2 C3 -76.4(2)
C7 C2 C3 C4 0.4(3)
C1 C2 C3 C4 178.70(17)
C7 C2 C3 Cl1 179.98(14)
C1 C2 C3 Cl1 -1.7(2)
C2 C3 C4 C5 0.0(3)
Cl1 C3 C4 C5 -179.60(15)
C2 C3 C4 Cl2 179.97(14)
Cl1 C3 C4 Cl2 0.4(2)
C3 C4 C5 C6 -0.2(3)
Cl2 C4 C5 C6 179.84(14)
C4 C5 C6 C7 0.0(3)
C4 C5 C6 Cl3 -179.34(15)
C5 C6 C7 C2 0.4(3)
Cl3 C6 C7 C2 179.73(14)
C3 C2 C7 C6 -0.6(3)
C1 C2 C7 C6 -178.85(17)
C2 C1 C1A C2A -62.4(2)
C1B C1 C1A C2A 174.27(17)
C1 C1A C2A O1A -4.9(3)
C1 C1A C2A C3A 175.17(18)
O1A C2A C3A C4A -164.8(2)
C1A C2A C3A C4A 15.1(4)
O1A C2A C3A S1A 11.0(3)
C1A C2A C3A S1A -169.05(15)
C6A S1A C3A C4A 0.15(17)
C6A S1A C3A C2A -176.73(17)
C2A C3A C4A C5A 175.8(2)
S1A C3A C4A C5A -0.2(2)
C2A C3A C4A Br1A -2.0(4)
S1A C3A C4A Br1A -178.02(12)
C3A C4A C5A C6A 0.1(3)
Br1A C4A C5A C6A 178.10(17)
C4A C5A C6A S1A 0.0(3)
C3A S1A C6A C5A -0.1(2)
C2 C1 C1B C2B 160.27(17)
C1A C1 C1B C2B -72.8(2)
C1 C1B C2B O1B -6.3(3)
C1 C1B C2B C3B 175.29(17)
O1B C2B C3B C4B -2.4(4)
C1B C2B C3B C4B 176.0(2)
O1B C2B C3B S1B 178.49(17)
C1B C2B C3B S1B -3.1(3)
C6B S1B C3B C4B -0.16(17)
C6B S1B C3B C2B 179.10(18)
C2B C3B C4B C5B -179.5(2)
S1B C3B C4B C5B -0.3(2)
C2B C3B C4B Br1B -0.2(3)
S1B C3B C4B Br1B 178.98(12)
C3B C4B C5B C6B 0.8(3)
Br1B C4B C5B C6B -178.53(17)
C4B C5B C6B S1B -0.9(3)
C3B S1B C6B C5B 0.6(2)

loop_
_cod_related_entry_id
_cod_related_entry_database
_cod_related_entry_code
1 ChemSpider 21124077
